data_2003906
loop_
_publ_author_name
'Nagel, N.'
'N\"ather, C.'
'Bock, H.'

_publ_section_title
;
 <i>N</i>,<i>N</i>'-Ditosyl-<i>p</i>-phenylenediamine Bis(dimethyl
 sulfoxide), C~20~H~20~N~2~O~4~S~2~.2C~2~H~6~OS
;
_journal_issue 9
_journal_name_full 'Acta Crystallographica Section C'
_journal_page_first 1935
_journal_page_last 1937
_journal_paper_doi 10.1107/S0108270195004884
_journal_volume 51
_journal_year 1995
_chemical_compound_source dimethylsufoxide/water
_chemical_formula_sum 'C24 H32 N2 O6 S4'
_chemical_formula_weight 572.76
_chemical_name_common N,N'-ditosyl-p-phenylenediamine
_chemical_name_systematic
;
 ?
;
_space_group_IT_number 2
_symmetry_cell_setting triclinic
_symmetry_space_group_name_Hall '-P 1'
_symmetry_space_group_name_H-M 'P -1'
_audit_creation_method SHELXL
_cell_angle_alpha 89.99(1)
_cell_angle_beta 83.09(1)
_cell_angle_gamma 82.77(1)
_cell_formula_units_Z 1
_cell_length_a 6.846(1)
_cell_length_b 8.076(1)
_cell_length_c 12.741(2)
_cell_measurement_reflns_used 80
_cell_measurement_temperature 200(2)
_cell_measurement_theta_max 22
_cell_measurement_theta_min 16
_cell_volume 693.67(17)
_computing_cell_refinement 'XSCANS 2.0'
_computing_data_collection 'XSCANS 2.0 (Siemens, 1992)'
_computing_data_reduction 'XSCANS 2.0'
_computing_molecular_graphics 'XP SHELXTL/PC (heldrick, 1990b)'
_computing_publication_material 'CIFTAB SHELXL93'
_computing_structure_refinement 'SHELXL93 (Sheldrick, 1993)'
_computing_structure_solution 'SHELXS86 (Sheldrick, 1990a)'
_diffrn_ambient_temperature 200(2)
_diffrn_measurement_device 'Siemens P4 four-circle-diffractometer'
_diffrn_measurement_method \w
_diffrn_radiation_monochromator graphite
_diffrn_radiation_source 'fine-focus sealed tube'
_diffrn_radiation_type MoK\a
_diffrn_radiation_wavelength 0.71073
_diffrn_reflns_av_R_equivalents 0.0000
_diffrn_reflns_av_sigmaI/netI 0.0146
_diffrn_reflns_limit_h_max 8
_diffrn_reflns_limit_h_min -8
_diffrn_reflns_limit_k_max 10
_diffrn_reflns_limit_k_min -10
_diffrn_reflns_limit_l_max 16
_diffrn_reflns_limit_l_min 0
_diffrn_reflns_number 2876
_diffrn_reflns_theta_max 26.55
_diffrn_reflns_theta_min 1.61
_diffrn_standards_decay_% 0
_diffrn_standards_interval_time 120
_diffrn_standards_number 4
_exptl_absorpt_coefficient_mu 0.383
_exptl_absorpt_correction_type none
_exptl_crystal_colour colourless
_exptl_crystal_density_diffrn 1.371
_exptl_crystal_description prism
_exptl_crystal_F_000 302
_exptl_crystal_size_max 0.5
_exptl_crystal_size_mid 0.3
_exptl_crystal_size_min 0.2
_refine_diff_density_max 0.297
_refine_diff_density_min -0.326
_refine_ls_extinction_coef 0.064(4)
_refine_ls_extinction_method 'SHELXL93 (Sheldrick, 1993)'
_refine_ls_goodness_of_fit_all 1.067
_refine_ls_goodness_of_fit_obs 1.090
_refine_ls_matrix_type full
_refine_ls_number_parameters 182
_refine_ls_number_reflns 2876
_refine_ls_number_restraints 0
_refine_ls_restrained_S_all 1.067
_refine_ls_restrained_S_obs 1.090
_refine_ls_R_factor_all 0.0378
_refine_ls_R_factor_obs 0.0316
_refine_ls_shift/esd_max 0.000
_refine_ls_shift/esd_mean 0.000
_refine_ls_structure_factor_coef Fsqd
_refine_ls_weighting_details 'w=1/[\s^2^(Fo^2^)+(0.0474P)^2^+0.2724P] where P=(Fo^2^+2F~c~^2^)/3'
_refine_ls_weighting_scheme calc
_refine_ls_wR_factor_all 0.0918
_refine_ls_wR_factor_obs 0.0872
_reflns_number_observed 2509
_reflns_number_total 2876
_reflns_observed_criterion >2sigma(I)
_cod_data_source_file jz1032.cif
_cod_data_source_block dmso
_cod_depositor_comments
;
The following automatic conversions were performed:

'_geom_bond_publ_flag' value 'Yes' changed to 'yes' according to
/home/saulius/struct/CIF-dictionaries/cif_core.dic dictionary named
'cif_core.dic' version 2.4.1 from 2010-06-29 (22
times).

'_geom_angle_publ_flag' value 'Yes' changed to 'yes'
according to /home/saulius/struct/CIF-dictionaries/cif_core.dic
dictionary named 'cif_core.dic' version 2.4.1 from 2010-06-29 (29
times).

'_geom_torsion_publ_flag' value 'No' changed to 'no'
according to /home/saulius/struct/CIF-dictionaries/cif_core.dic
dictionary named 'cif_core.dic' version 2.4.1 from 2010-06-29 (34
times).

'_geom_torsion_publ_flag' value 'Yes' changed to 'yes'
according to /home/saulius/struct/CIF-dictionaries/cif_core.dic
dictionary named 'cif_core.dic' version 2.4.1 from 2010-06-29 (3
times).

Automatic conversion script
Id: cif_fix_values 1715 2011-07-08 13:25:40Z adriana 

The following automatic conversions were performed:

'_refine_ls_weighting_scheme' value ' calc
w=1/[\s^2^(Fo^2^)+(0.0474P)^2^+0.2724P] where P=(Fo^2^+2F~c~^2^)/3'
was changed to 'calc'. New tag '_refine_ls_weighting_details' was
created. The value of the new tag was set to
'w=1/[\s^2^(Fo^2^)+(0.0474P)^2^+0.2724P] where P=(Fo^2^+2F~c~^2^)/3'.

Automatic conversion script
Id: cif_fix_values 3143 2015-03-26 13:38:13Z robertas 
;
_cod_original_cell_volume 693.7(2)
_cod_original_sg_symbol_H-M P-1
_cod_database_code 2003906

loop_
_symmetry_equiv_pos_as_xyz
'x, y, z'
'-x, -y, -z'

loop_
_atom_site_aniso_label
_atom_site_aniso_U_11
_atom_site_aniso_U_22
_atom_site_aniso_U_33
_atom_site_aniso_U_12
_atom_site_aniso_U_13
_atom_site_aniso_U_23
S1 0.0308(2) 0.0302(2) 0.0283(2) -0.00752(15) -0.00384(14) 0.00290(15)
O1 0.0287(6) 0.0517(7) 0.0386(6) -0.0125(5) -0.0010(5) -0.0018(5)
O2 0.0564(8) 0.0315(6) 0.0386(7) -0.0096(5) -0.0096(6) 0.0090(5)
N1 0.0281(7) 0.0308(7) 0.0294(7) -0.0009(5) -0.0043(5) 0.0008(5)
C1 0.0283(7) 0.0268(7) 0.0255(7) -0.0031(6) -0.0047(6) -0.0019(5)
C2 0.0264(7) 0.0333(8) 0.0336(8) -0.0088(6) -0.0044(6) 0.0023(6)
C3 0.0239(7) 0.0341(8) 0.0333(8) -0.0045(6) -0.0071(6) 0.0005(6)
C10 0.0285(7) 0.0307(8) 0.0251(7) -0.0047(6) -0.0039(6) 0.0012(6)
C11 0.0278(8) 0.0356(9) 0.0437(9) -0.0009(6) -0.0049(7) -0.0001(7)
C12 0.0369(9) 0.0303(8) 0.0460(10) -0.0008(7) -0.0024(7) -0.0026(7)
C13 0.0391(9) 0.0352(8) 0.0256(7) -0.0111(7) -0.0020(6) 0.0020(6)
C14 0.0274(8) 0.0462(10) 0.0382(9) -0.0047(7) -0.0063(6) -0.0030(7)
C15 0.0288(8) 0.0364(9) 0.0397(9) 0.0022(6) -0.0063(6) -0.0053(7)
C16 0.0520(11) 0.0418(10) 0.0388(9) -0.0178(8) -0.0060(8) -0.0013(7)
S2 0.0405(3) 0.0387(3) 0.0307(2) 0.0009(2) -0.0025(2) -0.0013(2)
O3 0.0354(6) 0.0380(7) 0.0513(7) 0.0004(5) -0.0015(5) 0.0060(6)
C20 0.0410(10) 0.0470(11) 0.0760(15) 0.0025(9) -0.0047(10) -0.0146(10)
C21 0.0552(12) 0.0481(11) 0.0566(12) -0.0174(9) 0.0011(10) 0.0076(9)

loop_
_atom_site_label
_atom_site_occupancy
_atom_site_fract_x
_atom_site_fract_y
_atom_site_fract_z
_atom_site_U_iso_or_equiv
_atom_site_thermal_displace_type
_atom_site_calc_flag
_atom_site_refinement_flags
_atom_site_disorder_group
_atom_site_type_symbol
S1 1 0.00135(6) -0.28073(5) -0.27868(3) 0.02943(13) Uani d . . S
O1 1 0.2118(2) -0.3256(2) -0.28400(9) 0.0392(3) Uani d . . O
O2 1 -0.0771(2) -0.12859(15) -0.32505(10) 0.0415(3) Uani d . . O
N1 1 -0.0905(2) -0.2615(2) -0.15400(10) 0.0296(3) Uani d . . N
H1N 1 -0.2050(31) -0.2258(24) -0.1509(15) 0.036(5) Uiso d . . H
C1 1 -0.0414(2) -0.3872(2) -0.07910(11) 0.0268(3) Uani d . . C
C2 1 0.1494(2) -0.4127(2) -0.04897(12) 0.0306(3) Uani d . . C
H2 1 0.2507(2) -0.3533(2) -0.08210(12) 0.031(4) Uiso calc R . H
C3 1 -0.1892(2) -0.4741(2) -0.02995(12) 0.0300(3) Uani d . . C
H3 1 -0.3188(2) -0.4558(2) -0.05068(12) 0.037(5) Uiso calc R . H
C10 1 -0.1002(2) -0.4473(2) -0.33244(12) 0.0279(3) Uani d . . C
C11 1 0.0178(2) -0.5965(2) -0.36185(14) 0.0359(4) Uani d . . C
H11 1 0.1543(2) -0.6107(2) -0.35221(14) 0.048(6) Uiso calc R . H
C12 1 -0.0649(3) -0.7245(2) -0.40537(14) 0.0383(4) Uani d . . C
H12 1 0.0160(3) -0.8265(2) -0.42551(14) 0.044(5) Uiso calc R . H
C13 1 -0.2644(2) -0.7060(2) -0.42003(12) 0.0329(3) Uani d . . C
C14 1 -0.3799(2) -0.5561(2) -0.38866(14) 0.0371(4) Uani d . . C
H14 1 -0.5169(2) -0.5422(2) -0.39733(14) 0.051(6) Uiso calc R . H
C15 1 -0.3004(2) -0.4269(2) -0.34522(13) 0.0354(4) Uani d . . C
H15 1 -0.3816(2) -0.3254(2) -0.32433(13) 0.045(5) Uiso calc R . H
C16 1 -0.3536(3) -0.8455(2) -0.46827(15) 0.0432(4) Uani d . . C
H16A 1 -0.4986(3) -0.8223(11) -0.4567(12) 0.089(5) Uiso calc R . H
H16B 1 -0.3107(22) -0.9512(4) -0.4351(10) 0.089(5) Uiso calc R . H
H16C 1 -0.3093(21) -0.8533(15) -0.5444(3) 0.089(5) Uiso calc R . H
S2 0.94 -0.56778(7) 0.00810(6) -0.18955(3) 0.03731(15) Uani d P 1 S
S2' 0.06 -0.5994(10) 0.0514(9) -0.0973(6) 0.0365(14) Uiso d P 2 S
O3 1 -0.4933(2) -0.1402(2) -0.12677(10) 0.0423(3) Uani d . . O
C20 1 -0.8054(3) 0.0830(3) -0.1215(2) 0.0555(5) Uani d . . C
H20A 1 -0.8998(3) 0.0053(3) -0.1334(2) 0.085(5) Uiso calc R 1 H
H20B 1 -0.8512(3) 0.1932(3) -0.1482(2) 0.085(5) Uiso calc R 1 H
H20C 1 -0.7958(3) 0.0918(3) -0.0457(2) 0.085(5) Uiso calc R 1 H
C21 1 -0.4352(3) 0.1735(3) -0.1526(2) 0.0530(5) Uani d . . C
H21A 1 -0.2965(3) 0.1519(3) -0.1842(2) 0.067(4) Uiso calc R 1 H
H21B 1 -0.4407(3) 0.1786(3) -0.0754(2) 0.067(4) Uiso calc R 1 H
H21C 1 -0.4961(3) 0.2800(3) -0.1779(2) 0.067(4) Uiso calc R 1 H

loop_
_atom_type_symbol
_atom_type_description
_atom_type_scat_source
_atom_type_scat_dispersion_real
_atom_type_scat_dispersion_imag
C C 'International Tables Vol C Tables 4.2.6.8 and 6.1.1.4' 0.0033 0.0016
H H 'International Tables Vol C Tables 4.2.6.8 and 6.1.1.4' 0.0000 0.0000
N N 'International Tables Vol C Tables 4.2.6.8 and 6.1.1.4' 0.0061 0.0033
O O 'International Tables Vol C Tables 4.2.6.8 and 6.1.1.4' 0.0106 0.0060
S S 'International Tables Vol C Tables 4.2.6.8 and 6.1.1.4' 0.1246 0.1234

loop_
_geom_angle_atom_site_label_1
_geom_angle_atom_site_label_2
_geom_angle_atom_site_label_3
_geom_angle_site_symmetry_1
_geom_angle
_geom_angle_publ_flag
O1 S1 O2 . 120.04(8) yes
O1 S1 N1 . 108.18(7) yes
O2 S1 N1 . 104.20(7) yes
O1 S1 C10 . 108.27(7) yes
O2 S1 C10 . 108.38(7) yes
N1 S1 C10 . 107.09(7) yes
C1 N1 S1 . 121.60(10) yes
C3 C1 C2 . 120.10(10) yes
C3 C1 N1 . 119.50(10) yes
C2 C1 N1 . 120.20(10) yes
C3 C2 C1 2_545 119.10(10) yes
C2 C3 C1 2_545 120.80(10) yes
C11 C10 C15 . 120.3(2) yes
C11 C10 S1 . 120.70(10) yes
C15 C10 S1 . 119.00(10) yes
C12 C11 C10 . 119.6(2) yes
C11 C12 C13 . 121.1(2) yes
C12 C13 C14 . 118.3(2) yes
C12 C13 C16 . 120.9(2) yes
C14 C13 C16 . 120.9(2) yes
C15 C14 C13 . 121.6(2) yes
C14 C15 C10 . 119.2(2) yes
O3 S2 C20 . 104.65(9) yes
O3 S2 C21 . 104.82(9) yes
C20 S2 C21 . 98.30(10) yes
C20 S2' O3 . 113.5(4) yes
C20 S2' C21 . 118.5(5) yes
O3 S2' C21 . 104.3(4) yes
H1N O3 S2 . 118.1(6) yes

loop_
_geom_bond_atom_site_label_1
_geom_bond_atom_site_label_2
_geom_bond_site_symmetry_2
_geom_bond_distance
_geom_bond_publ_flag
S1 O1 . 1.4340(10) yes
S1 O2 . 1.4340(10) yes
S1 N1 . 1.6370(10) yes
S1 C10 . 1.764(2) yes
N1 C1 . 1.430(2) yes
C1 C3 . 1.391(2) yes
C1 C2 . 1.396(2) yes
C2 C3 2_545 1.387(2) yes
C3 C2 2_545 1.387(2) yes
C10 C11 . 1.388(2) yes
C10 C15 . 1.389(2) yes
C11 C12 . 1.386(2) yes
C12 C13 . 1.390(2) yes
C13 C14 . 1.391(2) yes
C13 C16 . 1.511(2) yes
C14 C15 . 1.381(2) yes
S2 O3 . 1.5090(10) yes
S2 C20 . 1.782(2) yes
S2 C21 . 1.800(2) yes
S2' C20 . 1.471(7) yes
S2' O3 . 1.648(7) yes
S2' C21 . 1.680(7) yes

loop_
_geom_torsion_atom_site_label_1
_geom_torsion_atom_site_label_2
_geom_torsion_atom_site_label_3
_geom_torsion_atom_site_label_4
_geom_torsion_site_symmetry_4
_geom_torsion
_geom_torsion_publ_flag
O1 S1 N1 C1 . -49.20(10) no
O2 S1 N1 C1 . -178.00(10) no
C10 S1 N1 C1 . 67.30(10) yes
S1 N1 C1 C3 . -115.6(2) no
S1 N1 C1 C2 . 69.7(2) yes
C3 C1 C2 C3 2_545 0.2(3) no
N1 C1 C2 C3 2_545 174.90(10) no
C2 C1 C3 C2 2_545 -0.3(3) no
N1 C1 C3 C2 2_545 -174.90(10) no
O1 S1 C10 C11 . 5.9(2) no
O2 S1 C10 C11 . 137.60(10) no
N1 S1 C10 C11 . -110.60(10) no
O1 S1 C10 C15 . -174.00(10) no
O2 S1 C10 C15 . -42.3(2) no
N1 S1 C10 C15 . 69.60(10) yes
C15 C10 C11 C12 . 0.8(2) no
S1 C10 C11 C12 . -179.00(10) no
C10 C11 C12 C13 . 0.0(3) no
C11 C12 C13 C14 . -0.8(3) no
C11 C12 C13 C16 . 179.5(2) no
C12 C13 C14 C15 . 0.8(3) no
C16 C13 C14 C15 . -179.5(2) no
C13 C14 C15 C10 . -0.1(3) no
C11 C10 C15 C14 . -0.8(2) no
S1 C10 C15 C14 . 179.10(10) no
C20 S2 O3 S2' . -45.9(4) no
C21 S2 O3 S2' . 57.0(4) no
C20 S2' O3 S2 . 66.7(4) no
C21 S2' O3 S2 . -63.7(3) no
O3 S2' C20 S2 . -54.4(3) no
C21 S2' C20 S2 . 68.5(4) no
O3 S2 C20 S2' . 57.3(4) no
C21 S2 C20 S2' . -50.5(4) no
C20 S2' C21 S2 . -72.8(5) no
O3 S2' C21 S2 . 54.7(3) no
O3 S2 C21 S2' . -63.2(4) no
C20 S2 C21 S2' . 44.4(4) no
